data_2217567
loop_
_publ_author_name
'A. Marx'
'S. Saravanan'
'S. Muthusubramanian'
'V. Manivannan'
'Nigam P. Rath'

_publ_section_title 4-(4-Chlorophenyl)-5-[1-(4-chlorophenyl)-2-methyl-2-nitropropyl]-1,2,3-selenadiazole
_journal_coeditor_code IS2267
_journal_issue 2
_journal_name_full 'Acta Crystallographica Section E'
_journal_page_first o349
_journal_page_last o349
_journal_paper_doi 10.1107/S1600536807067487
_journal_volume 64
_journal_year 2008
_chemical_formula_iupac 'C18 H15 Cl2 N3 O2 Se'
_chemical_formula_moiety 'C18 H15 Cl2 N3 O2 Se'
_chemical_formula_sum 'C18 H15 Cl2 N3 O2 Se'
_chemical_formula_weight 455.19
_chemical_name_systematic
;
4-(4-Chlorophenyl)-5-[1-(4-chlorophenyl)-2-methyl-2-nitropropyl]-1,2,3-
selenadiazole
;
_space_group_IT_number 2
_symmetry_cell_setting triclinic
_symmetry_space_group_name_Hall '-P 1'
_symmetry_space_group_name_H-M 'P -1'
_atom_sites_solution_hydrogens geom
_atom_sites_solution_primary direct
_atom_sites_solution_secondary difmap
_audit_creation_method SHELXL-97
_cell_angle_alpha 75.3810(10)
_cell_angle_beta 89.0440(10)
_cell_angle_gamma 83.3310(10)
_cell_formula_units_Z 2
_cell_length_a 7.8352(2)
_cell_length_b 10.9208(3)
_cell_length_c 11.5507(3)
_cell_measurement_reflns_used 8302
_cell_measurement_temperature 100(2)
_cell_measurement_theta_max 34.52
_cell_measurement_theta_min 2.68
_cell_volume 949.80(4)
_computing_cell_refinement 'APEX2 (Bruker, 2004)'
_computing_data_collection 'APEX2 (Bruker, 2004)'
_computing_data_reduction 'APEX2 (Bruker, 2004)'
_computing_molecular_graphics 'PLATON (Spek, 2003)'
_computing_publication_material 'SHELXL97 (Sheldrick, 1997)'
_computing_structure_refinement 'SHELXL97 (Sheldrick, 1997)'
_computing_structure_solution 'SHELXS97 (Sheldrick, 1997)'
_diffrn_ambient_temperature 100(2)
_diffrn_measured_fraction_theta_full 0.985
_diffrn_measured_fraction_theta_max 0.985
_diffrn_measurement_device_type 'Bruker Kappa-APEXII'
_diffrn_measurement_method '\w and \f'
_diffrn_radiation_monochromator graphite
_diffrn_radiation_source 'fine-focus sealed tube'
_diffrn_radiation_type MoK\a
_diffrn_radiation_wavelength 0.71073
_diffrn_reflns_av_R_equivalents 0.0277
_diffrn_reflns_av_sigmaI/netI 0.0265
_diffrn_reflns_limit_h_max 13
_diffrn_reflns_limit_h_min -13
_diffrn_reflns_limit_k_max 18
_diffrn_reflns_limit_k_min -18
_diffrn_reflns_limit_l_max 19
_diffrn_reflns_limit_l_min -19
_diffrn_reflns_number 44785
_diffrn_reflns_theta_full 36.71
_diffrn_reflns_theta_max 36.71
_diffrn_reflns_theta_min 1.82
_diffrn_standards_interval_time 0
_diffrn_standards_number 0
_exptl_absorpt_coefficient_mu 2.275
_exptl_absorpt_correction_T_max 0.679
_exptl_absorpt_correction_T_min 0.507
_exptl_absorpt_correction_type multi-scan
_exptl_absorpt_process_details '(<i>SADABS</i>; Bruker, 2004)'
_exptl_crystal_colour colourless
_exptl_crystal_density_diffrn 1.592
_exptl_crystal_density_method 'not measured'
_exptl_crystal_description rectangular
_exptl_crystal_F_000 456
_exptl_crystal_size_max 0.33
_exptl_crystal_size_mid 0.18
_exptl_crystal_size_min 0.17
_refine_diff_density_max 0.568
_refine_diff_density_min -0.593
_refine_ls_extinction_method none
_refine_ls_goodness_of_fit_ref 1.031
_refine_ls_hydrogen_treatment constr
_refine_ls_matrix_type full
_refine_ls_number_parameters 237
_refine_ls_number_reflns 9335
_refine_ls_number_restraints 0
_refine_ls_restrained_S_all 1.031
_refine_ls_R_factor_all 0.0345
_refine_ls_R_factor_gt 0.0261
_refine_ls_shift/su_max 0.000
_refine_ls_shift/su_mean 0.000
_refine_ls_structure_factor_coef Fsqd
_refine_ls_weighting_details 'calc w=1/[\s^2^(Fo^2^)+(0.031P)^2^+0.2243P] where P=(Fo^2^+2Fc^2^)/3'
_refine_ls_weighting_scheme calc
_refine_ls_wR_factor_gt 0.0612
_refine_ls_wR_factor_ref 0.0641
_reflns_number_gt 8074
_reflns_number_total 9335
_reflns_threshold_expression I>2\s(I)
_cod_data_source_file is2267.cif
_cod_data_source_block I
_cod_depositor_comments
;
The following automatic conversions were performed:
'_geom_hbond_publ_flag' value 'Y' changed to 'y' according to
'/home/saulius/struct/CIF-dictionaries/cif_core.dic' dictionary named
'cif_core.dic' version 2.4.1 from 2010-06-29 (7 times).

Automatic conversion script
Id: cif_fix_enum 1527 2010-12-29 10:47:43Z saulius 

The following automatic conversions were performed:

'_geom_hbond_publ_flag' value 'Y' changed to 'y' according to
/home/saulius/struct/CIF-dictionaries/cif_core.dic dictionary named
'cif_core.dic' version 2.4.1 from 2010-06-29 (7 times).

Automatic conversion script
Id: cif_fix_values 1715 2011-07-08 13:25:40Z adriana 
;
_cod_database_code 2217567
_cod_database_fobs_code 2217567

loop_
_symmetry_equiv_pos_as_xyz
'x, y, z'
'-x, -y, -z'

loop_
_atom_site_type_symbol
_atom_site_label
_atom_site_fract_x
_atom_site_fract_y
_atom_site_fract_z
_atom_site_U_iso_or_equiv
_atom_site_adp_type
_atom_site_calc_flag
_atom_site_refinement_flags
_atom_site_occupancy
Se Se1 0.135681(12) 0.147694(9) 0.433060(8) 0.01400(3) Uani d . 1
Cl Cl1 0.22480(5) 0.30162(4) -0.32615(2) 0.03885(8) Uani d . 1
Cl Cl2 0.23404(5) 0.83872(3) 0.28700(3) 0.03592(8) Uani d . 1
O O1 0.76068(10) 0.34633(8) 0.28931(8) 0.02212(15) Uani d . 1
O O2 0.67115(11) 0.31526(8) 0.12446(7) 0.02317(16) Uani d . 1
N N1 -0.02318(11) 0.07149(8) 0.36434(7) 0.01542(14) Uani d . 1
N N2 -0.01345(10) 0.10161(8) 0.25070(7) 0.01371(13) Uani d . 1
N N3 0.66526(11) 0.30096(8) 0.23302(8) 0.01522(14) Uani d . 1
C C1 0.10681(11) 0.18154(8) 0.20053(8) 0.01114(14) Uani d . 1
C C2 0.20509(11) 0.21946(8) 0.27992(8) 0.01124(14) Uani d . 1
C C3 0.12393(12) 0.21352(9) 0.06915(8) 0.01239(14) Uani d . 1
C C4 0.14006(15) 0.11629(10) 0.00999(9) 0.01870(18) Uani d . 1
H H4 0.1326 0.0309 0.0539 0.022 Uiso calc R 1
C C5 0.16690(16) 0.14320(11) -0.11262(9) 0.0233(2) Uani d . 1
H H5 0.1771 0.0771 -0.1531 0.028 Uiso calc R 1
C C6 0.17854(15) 0.26821(12) -0.17466(9) 0.0219(2) Uani d . 1
C C7 0.15700(15) 0.36712(10) -0.11909(9) 0.02036(19) Uani d . 1
H H7 0.1612 0.4526 -0.1637 0.024 Uiso calc R 1
C C8 0.12902(13) 0.33887(9) 0.00348(8) 0.01577(16) Uani d . 1
H H8 0.1132 0.4058 0.0429 0.019 Uiso calc R 1
C C9 0.35407(11) 0.29627(8) 0.24434(8) 0.01096(13) Uani d . 1
H H9 0.3664 0.3057 0.1563 0.013 Uiso calc R 1
C C10 0.32202(12) 0.43177(9) 0.25869(8) 0.01282(14) Uani d . 1
C C11 0.35859(14) 0.53150(9) 0.16337(9) 0.01794(17) Uani d . 1
H H11 0.4016 0.5133 0.0914 0.022 Uiso calc R 1
C C12 0.33342(17) 0.65705(10) 0.17148(10) 0.0229(2) Uani d . 1
H H12 0.3586 0.7244 0.1059 0.027 Uiso calc R 1
C C13 0.27108(16) 0.68213(10) 0.27660(10) 0.0217(2) Uani d . 1
C C14 0.23240(16) 0.58569(10) 0.37302(10) 0.0226(2) Uani d . 1
H H14 0.1895 0.6045 0.4448 0.027 Uiso calc R 1
C C15 0.25739(15) 0.46091(10) 0.36297(9) 0.01862(18) Uani d . 1
H H15 0.2299 0.3941 0.4284 0.022 Uiso calc R 1
C C16 0.52730(12) 0.22146(9) 0.30124(8) 0.01257(14) Uani d . 1
C C17 0.55570(13) 0.09225(9) 0.27148(10) 0.01807(17) Uani d . 1
H H17A 0.6722 0.0520 0.2961 0.027 Uiso calc R 1
H H17B 0.5412 0.1041 0.1851 0.027 Uiso calc R 1
H H17C 0.4719 0.0377 0.3142 0.027 Uiso calc R 1
C C18 0.55381(13) 0.20944(10) 0.43339(9) 0.01800(17) Uani d . 1
H H18A 0.4704 0.1569 0.4795 0.027 Uiso calc R 1
H H18B 0.5375 0.2943 0.4487 0.027 Uiso calc R 1
H H18C 0.6706 0.1694 0.4575 0.027 Uiso calc R 1

loop_
_atom_site_aniso_label
_atom_site_aniso_U_11
_atom_site_aniso_U_22
_atom_site_aniso_U_33
_atom_site_aniso_U_12
_atom_site_aniso_U_13
_atom_site_aniso_U_23
Se1 0.01575(4) 0.01765(5) 0.00888(4) -0.00696(3) 0.00236(3) -0.00175(3)
Cl1 0.0533(2) 0.0539(2) 0.01020(10) -0.01394(17) 0.00528(11) -0.00641(12)
Cl2 0.0664(2) 0.01200(10) 0.02912(14) 0.00353(12) -0.01822(14) -0.00708(10)
O1 0.0197(3) 0.0181(3) 0.0286(4) -0.0094(3) -0.0035(3) -0.0024(3)
O2 0.0213(4) 0.0293(4) 0.0161(3) -0.0055(3) 0.0053(3) 0.0003(3)
N1 0.0150(3) 0.0163(3) 0.0150(3) -0.0058(3) 0.0021(3) -0.0024(3)
N2 0.0135(3) 0.0140(3) 0.0138(3) -0.0042(3) 0.0012(2) -0.0027(3)
N3 0.0130(3) 0.0131(3) 0.0177(3) -0.0032(3) 0.0011(3) 0.0003(3)
C1 0.0116(3) 0.0109(3) 0.0108(3) -0.0018(3) 0.0004(3) -0.0022(3)
C2 0.0123(3) 0.0116(3) 0.0095(3) -0.0024(3) 0.0007(3) -0.0017(3)
C3 0.0143(4) 0.0128(4) 0.0102(3) -0.0031(3) -0.0005(3) -0.0025(3)
C4 0.0277(5) 0.0149(4) 0.0149(4) -0.0051(4) -0.0010(3) -0.0050(3)
C5 0.0345(6) 0.0236(5) 0.0146(4) -0.0046(4) 0.0005(4) -0.0094(4)
C6 0.0267(5) 0.0298(5) 0.0097(4) -0.0075(4) 0.0004(3) -0.0042(3)
C7 0.0276(5) 0.0191(4) 0.0130(4) -0.0084(4) -0.0025(3) 0.0010(3)
C8 0.0214(4) 0.0132(4) 0.0123(4) -0.0033(3) -0.0020(3) -0.0017(3)
C9 0.0124(3) 0.0111(3) 0.0092(3) -0.0030(3) 0.0004(3) -0.0016(3)
C10 0.0156(4) 0.0110(3) 0.0113(3) -0.0024(3) -0.0012(3) -0.0013(3)
C11 0.0264(5) 0.0128(4) 0.0137(4) -0.0052(3) 0.0011(3) -0.0006(3)
C12 0.0365(6) 0.0120(4) 0.0186(4) -0.0052(4) -0.0042(4) 0.0003(3)
C13 0.0328(6) 0.0111(4) 0.0212(5) -0.0001(4) -0.0095(4) -0.0044(3)
C14 0.0352(6) 0.0155(4) 0.0178(4) 0.0002(4) -0.0016(4) -0.0068(3)
C15 0.0285(5) 0.0138(4) 0.0134(4) -0.0028(4) 0.0017(3) -0.0031(3)
C16 0.0122(3) 0.0118(3) 0.0133(3) -0.0045(3) 0.0007(3) -0.0011(3)
C17 0.0155(4) 0.0130(4) 0.0259(5) -0.0022(3) -0.0007(3) -0.0049(3)
C18 0.0172(4) 0.0223(5) 0.0127(4) -0.0040(3) -0.0029(3) -0.0003(3)

loop_
_atom_type_symbol
_atom_type_description
_atom_type_scat_dispersion_real
_atom_type_scat_dispersion_imag
_atom_type_scat_source
C C 0.0033 0.0016 'International Tables Vol C Tables 4.2.6.8 and 6.1.1.4'
H H 0.0000 0.0000 'International Tables Vol C Tables 4.2.6.8 and 6.1.1.4'
Cl Cl 0.1484 0.1585 'International Tables Vol C Tables 4.2.6.8 and 6.1.1.4'
N N 0.0061 0.0033 'International Tables Vol C Tables 4.2.6.8 and 6.1.1.4'
O O 0.0106 0.0060 'International Tables Vol C Tables 4.2.6.8 and 6.1.1.4'
Se Se -0.0929 2.2259 'International Tables Vol C Tables 4.2.6.8 and 6.1.1.4'

loop_
_geom_angle_atom_site_label_1
_geom_angle_atom_site_label_2
_geom_angle_atom_site_label_3
_geom_angle
C2 Se1 N1 87.45(4)
N2 N1 Se1 111.08(6)
N1 N2 C1 117.26(8)
O1 N3 O2 123.86(9)
O1 N3 C16 118.80(8)
O2 N3 C16 117.33(8)
C2 C1 N2 115.83(8)
C2 C1 C3 126.24(8)
N2 C1 C3 117.87(8)
C1 C2 C9 124.13(8)
C1 C2 Se1 108.37(6)
C9 C2 Se1 127.26(6)
C8 C3 C4 119.31(8)
C8 C3 C1 121.17(8)
C4 C3 C1 119.50(8)
C5 C4 C3 120.54(10)
C5 C4 H4 119.7
C3 C4 H4 119.7
C6 C5 C4 118.75(10)
C6 C5 H5 120.6
C4 C5 H5 120.6
C7 C6 C5 121.93(9)
C7 C6 Cl1 118.93(9)
C5 C6 Cl1 119.13(9)
C6 C7 C8 118.62(10)
C6 C7 H7 120.7
C8 C7 H7 120.7
C7 C8 C3 120.74(9)
C7 C8 H8 119.6
C3 C8 H8 119.6
C2 C9 C10 114.26(7)
C2 C9 C16 111.87(7)
C10 C9 C16 114.10(7)
C2 C9 H9 105.2
C10 C9 H9 105.2
C16 C9 H9 105.2
C11 C10 C15 118.31(9)
C11 C10 C9 118.61(8)
C15 C10 C9 123.07(8)
C12 C11 C10 121.26(10)
C12 C11 H11 119.4
C10 C11 H11 119.4
C13 C12 C11 118.80(10)
C13 C12 H12 120.6
C11 C12 H12 120.6
C12 C13 C14 121.63(10)
C12 C13 Cl2 119.39(9)
C14 C13 Cl2 118.95(9)
C13 C14 C15 118.74(10)
C13 C14 H14 120.6
C15 C14 H14 120.6
C14 C15 C10 121.25(10)
C14 C15 H15 119.4
C10 C15 H15 119.4
C18 C16 C17 111.81(8)
C18 C16 N3 107.47(8)
C17 C16 N3 106.56(7)
C18 C16 C9 116.40(8)
C17 C16 C9 110.03(7)
N3 C16 C9 103.77(7)
C16 C17 H17A 109.5
C16 C17 H17B 109.5
H17A C17 H17B 109.5
C16 C17 H17C 109.5
H17A C17 H17C 109.5
H17B C17 H17C 109.5
C16 C18 H18A 109.5
C16 C18 H18B 109.5
H18A C18 H18B 109.5
C16 C18 H18C 109.5
H18A C18 H18C 109.5
H18B C18 H18C 109.5

loop_
_geom_bond_atom_site_label_1
_geom_bond_atom_site_label_2
_geom_bond_distance
Se1 C2 1.8455(9)
Se1 N1 1.8652(9)
Cl1 C6 1.7360(10)
Cl2 C13 1.7350(10)
O1 N3 1.2216(12)
O2 N3 1.2247(11)
N1 N2 1.2734(11)
N2 C1 1.3795(12)
N3 C16 1.5451(12)
C1 C2 1.3765(12)
C1 C3 1.4762(12)
C2 C9 1.5075(13)
C3 C8 1.3923(13)
C3 C4 1.3938(13)
C4 C5 1.3895(15)
C4 H4 0.9500
C5 C6 1.3851(17)
C5 H5 0.9500
C6 C7 1.3826(16)
C7 C8 1.3901(14)
C7 H7 0.9500
C8 H8 0.9500
C9 C10 1.5220(13)
C9 C16 1.5630(12)
C9 H9 1.0000
C10 C11 1.3918(13)
C10 C15 1.3944(13)
C11 C12 1.3889(15)
C11 H11 0.9500
C12 C13 1.3802(16)
C12 H12 0.9500
C13 C14 1.3828(16)
C14 C15 1.3877(14)
C14 H14 0.9500
C15 H15 0.9500
C16 C18 1.5144(13)
C16 C17 1.5259(13)
C17 H17A 0.9800
C17 H17B 0.9800
C17 H17C 0.9800
C18 H18A 0.9800
C18 H18B 0.9800
C18 H18C 0.9800

loop_
_geom_hbond_atom_site_label_D
_geom_hbond_atom_site_label_H
_geom_hbond_atom_site_label_A
_geom_hbond_site_symmetry_A
_geom_hbond_distance_DH
_geom_hbond_distance_HA
_geom_hbond_distance_DA
_geom_hbond_angle_DHA
_geom_hbond_publ_flag
C9 H9 O2 . 1.00 2.42 2.8271(12) 104 y
C15 H15 Se1 . 0.95 2.86 3.5496(10) 130 y
C18 H18A Se1 . 0.98 2.70 3.4209(10) 130 y
C7 H7 O1 2_665 0.95 2.44 3.3757(13) 167 y
C15 H15 Cl1 1_556 0.95 2.76 3.5923(10) 147 y
C17 H17A N1 1_655 0.98 2.57 3.4511(13) 149 y
C17 H17A N2 1_655 0.98 2.60 3.3919(13) 138 y

loop_
_geom_torsion_atom_site_label_1
_geom_torsion_atom_site_label_2
_geom_torsion_atom_site_label_3
_geom_torsion_atom_site_label_4
_geom_torsion
C2 Se1 N1 N2 -0.27(7)
Se1 N1 N2 C1 -0.06(10)
N1 N2 C1 C2 0.52(12)
N1 N2 C1 C3 177.82(8)
N2 C1 C2 C9 174.02(8)
C3 C1 C2 C9 -3.01(14)
N2 C1 C2 Se1 -0.69(10)
C3 C1 C2 Se1 -177.72(7)
N1 Se1 C2 C1 0.52(7)
N1 Se1 C2 C9 -173.98(8)
C2 C1 C3 C8 -50.52(14)
N2 C1 C3 C8 132.50(10)
C2 C1 C3 C4 127.69(11)
N2 C1 C3 C4 -49.29(12)
C8 C3 C4 C5 2.21(16)
C1 C3 C4 C5 -176.03(10)
C3 C4 C5 C6 0.46(18)
C4 C5 C6 C7 -2.80(19)
C4 C5 C6 Cl1 176.20(9)
C5 C6 C7 C8 2.35(18)
Cl1 C6 C7 C8 -176.64(9)
C6 C7 C8 C3 0.43(16)
C4 C3 C8 C7 -2.67(15)
C1 C3 C8 C7 175.54(9)
C1 C2 C9 C10 111.01(10)
Se1 C2 C9 C10 -75.30(10)
C1 C2 C9 C16 -117.41(9)
Se1 C2 C9 C16 56.27(10)
C2 C9 C10 C11 -130.65(9)
C16 C9 C10 C11 98.86(10)
C2 C9 C10 C15 49.27(12)
C16 C9 C10 C15 -81.22(11)
C15 C10 C11 C12 0.63(16)
C9 C10 C11 C12 -179.44(10)
C10 C11 C12 C13 0.08(17)
C11 C12 C13 C14 -0.43(18)
C11 C12 C13 Cl2 -178.47(9)
C12 C13 C14 C15 0.03(18)
Cl2 C13 C14 C15 178.09(9)
C13 C14 C15 C10 0.72(18)
C11 C10 C15 C14 -1.04(16)
C9 C10 C15 C14 179.04(10)
O1 N3 C16 C18 -4.50(11)
O2 N3 C16 C18 175.98(8)
O1 N3 C16 C17 -124.49(9)
O2 N3 C16 C17 55.98(10)
O1 N3 C16 C9 119.35(9)
O2 N3 C16 C9 -60.17(10)
C2 C9 C16 C18 -74.54(10)
C10 C9 C16 C18 57.11(10)
C2 C9 C16 C17 53.95(10)
C10 C9 C16 C17 -174.40(8)
C2 C9 C16 N3 167.63(7)
C10 C9 C16 N3 -60.71(9)

loop_
_cod_related_entry_id
_cod_related_entry_database
_cod_related_entry_code
1 ChemSpider 9886905
